data_1507126
loop_
_publ_author_name
'Zanatta, Shannon D.'
'White, Jonathan M.'
'Rizzacasa, Mark A.'

_publ_section_title
;
 Total synthesis of the proposed structure for spirofungin B: a
 reassignment of the stereochemistry.
;
_journal_issue 6
_journal_name_full 'Organic letters'
_journal_page_first 1041
_journal_page_last 1044
_journal_paper_doi 10.1021/ol049873e
_journal_volume 6
_journal_year 2004
_chemical_formula_sum 'C15 H24 Ho0 O3'
_chemical_formula_weight 252.34
_chemical_name_systematic
;
 ?
;
_space_group_IT_number 4
_symmetry_cell_setting monoclinic
_symmetry_space_group_name_Hall 'P 2yb'
_symmetry_space_group_name_H-M 'P 1 21 1'
_atom_sites_solution_hydrogens geom
_atom_sites_solution_primary direct
_atom_sites_solution_secondary difmap
_audit_creation_method SHELXL-97
_cell_angle_alpha 90.00
_cell_angle_beta 107.435(2)
_cell_angle_gamma 90.00
_cell_formula_units_Z 4
_cell_length_a 10.5733(10)
_cell_length_b 8.6107(8)
_cell_length_c 17.3519(16)
_cell_measurement_reflns_used 2369
_cell_measurement_temperature 295(2)
_cell_measurement_theta_max 22.15
_cell_measurement_theta_min 2.37
_cell_volume 1507.2(2)
_computing_cell_refinement 'Bruker SMART'
_computing_data_collection 'Bruker SMART'
_computing_data_reduction 'Bruker SAINT'
_computing_molecular_graphics 'Bruker SHELXTL'
_computing_publication_material 'Bruker SHELXTL'
_computing_structure_refinement 'Bruker SHELXTL'
_computing_structure_solution 'Bruker SHELXTL'
_diffrn_ambient_temperature 295(2)
_diffrn_measured_fraction_theta_full 0.997
_diffrn_measured_fraction_theta_max 0.997
_diffrn_measurement_device_type 'CCD area detector'
_diffrn_measurement_method 'phi and omega scans'
_diffrn_radiation_monochromator graphite
_diffrn_radiation_source 'sealed tube'
_diffrn_radiation_type MoK\a
_diffrn_reflns_av_R_equivalents 0.0544
_diffrn_reflns_av_sigmaI/netI 0.0555
_diffrn_reflns_limit_h_max 10
_diffrn_reflns_limit_h_min -12
_diffrn_reflns_limit_k_max 10
_diffrn_reflns_limit_k_min -8
_diffrn_reflns_limit_l_max 20
_diffrn_reflns_limit_l_min -20
_diffrn_reflns_number 7699
_diffrn_reflns_theta_full 25.00
_diffrn_reflns_theta_max 25.00
_diffrn_reflns_theta_min 1.23
_exptl_absorpt_coefficient_mu 0.076
_exptl_crystal_colour colourless
_exptl_crystal_density_diffrn 1.112
_exptl_crystal_density_method 'not measured'
_exptl_crystal_description block
_exptl_crystal_F_000 552
_exptl_crystal_size_max 0.45
_exptl_crystal_size_mid 0.30
_exptl_crystal_size_min 0.20
_refine_diff_density_max 0.390
_refine_diff_density_min -0.196
_refine_diff_density_rms 0.034
_refine_ls_abs_structure_details 'Flack H D (1983), Acta Cryst. A39, 876-881'
_refine_ls_abs_structure_Flack 0.4(11)
_refine_ls_extinction_method none
_refine_ls_goodness_of_fit_ref 0.947
_refine_ls_hydrogen_treatment mixed
_refine_ls_matrix_type full
_refine_ls_number_parameters 331
_refine_ls_number_reflns 4126
_refine_ls_number_restraints 1
_refine_ls_restrained_S_all 0.947
_refine_ls_R_factor_all 0.0592
_refine_ls_R_factor_gt 0.0478
_refine_ls_shift/su_max 0.006
_refine_ls_shift/su_mean 0.000
_refine_ls_structure_factor_coef Fsqd
_refine_ls_weighting_details 'calc w=1/[\s^2^(Fo^2^)+(0.0538P)^2^+0.0000P] where P=(Fo^2^+2Fc^2^)/3'
_refine_ls_weighting_scheme calc
_refine_ls_wR_factor_gt 0.1040
_refine_ls_wR_factor_ref 0.1087
_reflns_number_gt 3227
_reflns_number_total 4126
_reflns_threshold_expression >2sigma(I)
_cod_data_source_file ol049873esi20040121_074654.cif
_cod_data_source_block jmwsz
_cod_depositor_comments
;
The following automatic conversions were performed:

'_symmetry_cell_setting' value 'Monoclinic' changed to 'monoclinic'
according to /home/saulius/struct/CIF-dictionaries/cif_core.dic
dictionary named 'cif_core.dic' version 2.4.1 from 2010-06-29.

Automatic conversion script
Id: cif_fix_values 1715 2011-07-08 13:25:40Z adriana 
;
_cod_original_sg_symbol_H-M 'P2(1)   '
_cod_database_code 1507126

loop_
_symmetry_equiv_pos_as_xyz
'x, y, z'
'-x, y+1/2, -z'

loop_
_atom_site_label
_atom_site_type_symbol
_atom_site_fract_x
_atom_site_fract_y
_atom_site_fract_z
_atom_site_U_iso_or_equiv
_atom_site_adp_type
_atom_site_occupancy
_atom_site_symmetry_multiplicity
_atom_site_calc_flag
_atom_site_refinement_flags
C2' C 0.2583(2) 0.3779(3) 0.41480(14) 0.0448(6) Uani 1 1 d .
H2' H 0.2134 0.3780 0.4567 0.054 Uiso 1 1 calc R
C3' C 0.3750(3) 0.2648(3) 0.43940(17) 0.0543(7) Uani 1 1 d .
H3' H 0.4284 0.2916 0.4944 0.065 Uiso 1 1 calc R
C4' C 0.3189(3) 0.1032(3) 0.44198(18) 0.0611(8) Uani 1 1 d .
H4'B H 0.3902 0.0278 0.4524 0.073 Uiso 1 1 calc R
H4'A H 0.2802 0.0976 0.4860 0.073 Uiso 1 1 calc R
C5' C 0.2142(3) 0.0622(3) 0.36340(18) 0.0605(8) Uani 1 1 d .
H5'B H 0.1744 -0.0369 0.3694 0.073 Uiso 1 1 calc R
H5'A H 0.2556 0.0517 0.3208 0.073 Uiso 1 1 calc R
C6' C 0.1063(3) 0.1861(3) 0.33965(15) 0.0495(7) Uani 1 1 d .
C8' C -0.0617(2) 0.2998(3) 0.39100(16) 0.0517(7) Uani 1 1 d .
H8' H -0.0192 0.4019 0.3954 0.062 Uiso 1 1 calc R
C9' C -0.1661(3) 0.2872(4) 0.30953(19) 0.0695(9) Uani 1 1 d .
H9' H -0.2149 0.1900 0.3081 0.083 Uiso 1 1 calc R
C10' C -0.1021(3) 0.2832(4) 0.24249(18) 0.0760(10) Uani 1 1 d .
H10C H -0.0669 0.3854 0.2372 0.091 Uiso 1 1 calc R
H10D H -0.1692 0.2592 0.1920 0.091 Uiso 1 1 calc R
C11' C 0.0090(3) 0.1646(4) 0.25691(17) 0.0713(9) Uani 1 1 d .
H11D H -0.0278 0.0607 0.2523 0.086 Uiso 1 1 calc R
H11C H 0.0543 0.1766 0.2162 0.086 Uiso 1 1 calc R
C12' C 0.2999(3) 0.5381(4) 0.40387(16) 0.0520(7) Uani 1 1 d .
C13' C 0.3351(3) 0.6634(4) 0.39606(19) 0.0663(8) Uani 1 1 d .
H13' H 0.3632 0.7636 0.3898 0.080 Uiso 1 1 calc R
C14' C 0.4651(3) 0.2742(4) 0.3855(2) 0.0727(9) Uani 1 1 d .
H14F H 0.5321 0.1953 0.4011 0.109 Uiso 1 1 calc R
H14E H 0.5064 0.3746 0.3912 0.109 Uiso 1 1 calc R
H14D H 0.4135 0.2586 0.3303 0.109 Uiso 1 1 calc R
C16' C -0.1163(3) 0.2777(3) 0.46222(18) 0.0604(8) Uani 1 1 d .
H16C H -0.1729 0.3654 0.4640 0.073 Uiso 1 1 calc R
H16D H -0.1713 0.1853 0.4526 0.073 Uiso 1 1 calc R
C17' C -0.0132(3) 0.2624(3) 0.54385(18) 0.0633(8) Uani 1 1 d .
H17D H -0.0577 0.2458 0.5846 0.076 Uiso 1 1 calc R
H17C H 0.0411 0.1718 0.5434 0.076 Uiso 1 1 calc R
O1' O 0.16428(16) 0.3348(2) 0.33889(9) 0.0479(4) Uani 1 1 d .
O2' O 0.07065(19) 0.3955(2) 0.56546(13) 0.0664(6) Uani 1 1 d .
HO2' H 0.0264 0.4707 0.5707 0.100 Uiso 1 1 calc R
O7' O 0.03758(16) 0.1806(2) 0.39888(10) 0.0481(4) Uani 1 1 d .
C2 C 0.3037(3) 0.5344(3) 0.16011(15) 0.0537(7) Uani 1 1 d .
H2 H 0.3651 0.5778 0.2094 0.064 Uiso 1 1 calc R
C3 C 0.1627(3) 0.5670(4) 0.16103(18) 0.0655(8) Uani 1 1 d .
H3 H 0.1532 0.5249 0.2115 0.079 Uiso 1 1 calc R
C4 C 0.1469(3) 0.7421(4) 0.1631(2) 0.0765(10) Uani 1 1 d .
H4B H 0.2043 0.7825 0.2137 0.092 Uiso 1 1 calc R
H4A H 0.0561 0.7671 0.1601 0.092 Uiso 1 1 calc R
C5 C 0.1818(3) 0.8187(4) 0.09289(19) 0.0792(10) Uani 1 1 d .
H5B H 0.1152 0.7912 0.0428 0.095 Uiso 1 1 calc R
H5A H 0.1800 0.9306 0.0989 0.095 Uiso 1 1 calc R
C6 C 0.3170(3) 0.7704(4) 0.08810(15) 0.0592(8) Uani 1 1 d .
C8 C 0.5483(3) 0.8102(3) 0.16441(15) 0.0520(7) Uani 1 1 d .
H13 H 0.5647 0.6983 0.1712 0.062 Uiso 1 1 calc R
C9 C 0.5839(3) 0.8642(4) 0.08985(16) 0.0696(9) Uani 1 1 d .
H9 H 0.5717 0.9770 0.0858 0.083 Uiso 1 1 calc R
C10 C 0.4869(4) 0.7918(4) 0.01459(18) 0.0837(11) Uani 1 1 d .
H10A H 0.5022 0.8361 -0.0332 0.100 Uiso 1 1 calc R
H10B H 0.5032 0.6810 0.0143 0.100 Uiso 1 1 calc R
C11 C 0.3447(4) 0.8188(4) 0.01147(17) 0.0812(10) Uani 1 1 d .
H11A H 0.3240 0.9282 0.0019 0.097 Uiso 1 1 calc R
H11B H 0.2873 0.7609 -0.0335 0.097 Uiso 1 1 calc R
C12 C 0.3328(3) 0.3681(4) 0.15682(16) 0.0623(8) Uani 1 1 d .
C13 C 0.3538(4) 0.2352(4) 0.1560(2) 0.0812(11) Uani 1 1 d .
H13 H 0.3705 0.1292 0.1554 0.097 Uiso 1 1 calc R
C14 C 0.0590(3) 0.4889(5) 0.0912(2) 0.0892(11) Uani 1 1 d .
H14B H -0.0277 0.5241 0.0899 0.134 Uiso 1 1 calc R
H14A H 0.0643 0.3783 0.0984 0.134 Uiso 1 1 calc R
H14C H 0.0752 0.5152 0.0412 0.134 Uiso 1 1 calc R
C15' C -0.2655(4) 0.4236(5) 0.2965(3) 0.1048(14) Uani 1 1 d .
H15E H -0.3090 0.4215 0.3378 0.157 Uiso 1 1 calc R
H15D H -0.3304 0.4138 0.2444 0.157 Uiso 1 1 calc R
H15C H -0.2189 0.5201 0.2992 0.157 Uiso 1 1 calc R
C15 C 0.7258(4) 0.8306(6) 0.0945(2) 0.1089(14) Uani 1 1 d .
H15B H 0.7433 0.7218 0.1042 0.163 Uiso 1 1 calc R
H15A H 0.7838 0.8895 0.1378 0.163 Uiso 1 1 calc R
H15C H 0.7407 0.8592 0.0445 0.163 Uiso 1 1 calc R
C16 C 0.6249(3) 0.8920(4) 0.24176(16) 0.0599(8) Uani 1 1 d .
H16B H 0.7185 0.8700 0.2524 0.072 Uiso 1 1 calc R
H16A H 0.6128 1.0032 0.2340 0.072 Uiso 1 1 calc R
C17 C 0.5837(3) 0.8450(4) 0.31448(16) 0.0713(9) Uani 1 1 d .
H17B H 0.4899 0.8665 0.3037 0.086 Uiso 1 1 calc R
H17A H 0.5961 0.7338 0.3224 0.086 Uiso 1 1 calc R
O1 O 0.33094(19) 0.6055(2) 0.09170(10) 0.0572(5) Uani 1 1 d .
O2 O 0.6531(2) 0.9199(3) 0.38512(14) 0.0961(8) Uani 1 1 d .
H3 H 0.7328 0.9133 0.3912 0.144 Uiso 1 1 calc R
O7 O 0.41058(18) 0.8399(2) 0.15642(10) 0.0540(5) Uani 1 1 d .

loop_
_atom_site_aniso_label
_atom_site_aniso_U_11
_atom_site_aniso_U_22
_atom_site_aniso_U_33
_atom_site_aniso_U_23
_atom_site_aniso_U_13
_atom_site_aniso_U_12
C2' 0.0452(16) 0.0463(16) 0.0437(14) -0.0046(12) 0.0143(12) -0.0023(12)
C3' 0.0429(16) 0.0597(18) 0.0559(16) 0.0008(14) 0.0082(13) 0.0059(13)
C4' 0.0549(18) 0.0549(18) 0.0754(19) 0.0096(15) 0.0220(16) 0.0143(15)
C5' 0.0598(19) 0.0474(18) 0.082(2) -0.0077(15) 0.0323(17) 0.0042(14)
C6' 0.0520(17) 0.0475(16) 0.0517(15) -0.0097(13) 0.0196(14) -0.0078(14)
C8' 0.0395(14) 0.0396(15) 0.0738(18) 0.0016(13) 0.0138(13) -0.0008(12)
C9' 0.0464(17) 0.067(2) 0.085(2) 0.0090(17) 0.0046(16) -0.0074(15)
C10' 0.060(2) 0.088(3) 0.0630(19) 0.0018(18) -0.0080(16) -0.0107(19)
C11' 0.069(2) 0.076(2) 0.0630(19) -0.0167(17) 0.0117(16) -0.0125(18)
C12' 0.0416(16) 0.0576(19) 0.0559(17) -0.0070(14) 0.0133(13) 0.0017(14)
C13' 0.0605(19) 0.0480(19) 0.088(2) 0.0000(16) 0.0188(17) -0.0113(15)
C14' 0.0468(18) 0.078(2) 0.097(2) -0.0022(18) 0.0284(17) 0.0050(16)
C16' 0.0488(17) 0.0491(17) 0.090(2) -0.0061(15) 0.0316(17) -0.0041(14)
C17' 0.074(2) 0.0462(17) 0.079(2) -0.0039(15) 0.0363(18) -0.0004(15)
O1' 0.0456(10) 0.0499(11) 0.0475(10) -0.0009(8) 0.0127(8) -0.0034(9)
O2' 0.0548(13) 0.0558(13) 0.0889(15) -0.0114(11) 0.0222(11) 0.0010(10)
O7' 0.0433(10) 0.0415(10) 0.0606(11) -0.0005(9) 0.0174(9) -0.0006(8)
C2 0.0599(19) 0.0522(18) 0.0433(15) -0.0025(13) 0.0070(13) -0.0086(14)
C3 0.0567(19) 0.074(2) 0.0626(18) -0.0070(16) 0.0122(15) -0.0111(16)
C4 0.050(2) 0.086(3) 0.088(2) -0.0091(18) 0.0112(17) 0.0048(16)
C5 0.062(2) 0.067(2) 0.085(2) -0.0006(18) -0.0138(18) 0.0055(17)
C6 0.062(2) 0.0513(19) 0.0497(17) 0.0020(14) -0.0048(15) -0.0034(15)
C8 0.0550(17) 0.0497(16) 0.0506(15) 0.0003(13) 0.0145(13) -0.0024(13)
C9 0.086(2) 0.068(2) 0.0555(17) 0.0004(15) 0.0218(17) -0.0122(17)
C10 0.124(3) 0.081(2) 0.0474(18) 0.0017(16) 0.0268(19) -0.026(2)
C11 0.100(3) 0.079(2) 0.0498(17) 0.0079(17) 0.0001(17) -0.020(2)
C12 0.079(2) 0.056(2) 0.0531(17) 0.0001(14) 0.0220(15) -0.0109(16)
C13 0.112(3) 0.055(2) 0.080(2) -0.0015(16) 0.035(2) -0.0024(19)
C14 0.071(2) 0.096(3) 0.087(2) -0.0112(19) 0.0034(19) -0.026(2)
C15' 0.057(2) 0.119(3) 0.132(3) 0.046(3) 0.018(2) 0.025(2)
C15 0.094(3) 0.161(4) 0.089(3) -0.012(3) 0.054(2) -0.017(3)
C16 0.0523(18) 0.066(2) 0.0590(18) -0.0024(14) 0.0132(14) -0.0066(14)
C17 0.072(2) 0.088(2) 0.0467(16) -0.0113(17) 0.0068(15) -0.0160(18)
O1 0.0696(13) 0.0514(12) 0.0468(11) -0.0034(9) 0.0118(10) -0.0107(10)
O2 0.0778(17) 0.133(2) 0.0709(15) -0.0154(14) 0.0127(13) 0.0084(17)
O7 0.0557(12) 0.0493(11) 0.0498(10) -0.0037(8) 0.0048(9) 0.0006(9)

loop_
_atom_type_symbol
_atom_type_description
_atom_type_scat_dispersion_real
_atom_type_scat_dispersion_imag
_atom_type_scat_source
C C 0.0033 0.0016 'International Tables Vol C Tables 4.2.6.8 and 6.1.1.4'
H H 0.0000 0.0000 'International Tables Vol C Tables 4.2.6.8 and 6.1.1.4'
O O 0.0106 0.0060 'International Tables Vol C Tables 4.2.6.8 and 6.1.1.4'
Ho Ho -0.2175 4.6783 'International Tables Vol C Tables 4.2.6.8 and 6.1.1.4'

loop_
_geom_angle_atom_site_label_1
_geom_angle_atom_site_label_2
_geom_angle_atom_site_label_3
_geom_angle
O1' C2' C12' 105.87(19)
O1' C2' C3' 111.7(2)
C12' C2' C3' 112.6(2)
O1' C2' H2' 108.9
C12' C2' H2' 108.9
C3' C2' H2' 108.9
C4' C3' C14' 112.8(2)
C4' C3' C2' 107.6(2)
C14' C3' C2' 113.3(2)
C4' C3' H3' 107.6
C14' C3' H3' 107.6
C2' C3' H3' 107.6
C5' C4' C3' 111.9(2)
C5' C4' H4'B 109.2
C3' C4' H4'B 109.2
C5' C4' H4'A 109.2
C3' C4' H4'A 109.2
H4'B C4' H4'A 107.9
C4' C5' C6' 111.4(2)
C4' C5' H5'B 109.3
C6' C5' H5'B 109.3
C4' C5' H5'A 109.3
C6' C5' H5'A 109.3
H5'B C5' H5'A 108.0
O1' C6' O7' 110.54(19)
O1' C6' C11' 106.0(2)
O7' C6' C11' 109.4(2)
O1' C6' C5' 110.1(2)
O7' C6' C5' 106.4(2)
C11' C6' C5' 114.4(2)
O7' C8' C9' 110.1(2)
O7' C8' C16' 106.0(2)
C9' C8' C16' 113.6(2)
O7' C8' H8' 109.0
C9' C8' H8' 109.0
C16' C8' H8' 109.0
C10' C9' C8' 110.6(2)
C10' C9' C15' 110.3(3)
C8' C9' C15' 110.8(3)
C10' C9' H9' 108.4
C8' C9' H9' 108.4
C15' C9' H9' 108.4
C9' C10' C11' 113.0(3)
C9' C10' H10C 109.0
C11' C10' H10C 109.0
C9' C10' H10D 109.0
C11' C10' H10D 109.0
H10C C10' H10D 107.8
C6' C11' C10' 110.4(2)
C6' C11' H11D 109.6
C10' C11' H11D 109.6
C6' C11' H11C 109.6
C10' C11' H11C 109.6
H11D C11' H11C 108.1
C13' C12' C2' 178.7(3)
C12' C13' H13' 180.0
C3' C14' H14F 109.5
C3' C14' H14E 109.5
H14F C14' H14E 109.5
C3' C14' H14D 109.5
H14F C14' H14D 109.5
H14E C14' H14D 109.5
C17' C16' C8' 115.4(2)
C17' C16' H16C 108.4
C8' C16' H16C 108.4
C17' C16' H16D 108.4
C8' C16' H16D 108.4
H16C C16' H16D 107.5
O2' C17' C16' 113.1(2)
O2' C17' H17D 109.0
C16' C17' H17D 109.0
O2' C17' H17C 109.0
C16' C17' H17C 109.0
H17D C17' H17C 107.8
C6' O1' C2' 113.88(17)
C17' O2' HO2' 109.5
C6' O7' C8' 114.89(19)
O1 C2 C12 106.6(2)
O1 C2 C3 111.6(2)
C12 C2 C3 113.4(2)
O1 C2 H2 108.3
C12 C2 H2 108.3
C3 C2 H2 108.3
C4 C3 C2 107.4(3)
C4 C3 C14 113.5(3)
C2 C3 C14 112.5(3)
C4 C3 H3 107.7
C2 C3 H3 107.7
C14 C3 H3 107.7
C3 C4 C5 110.8(3)
C3 C4 H4B 109.5
C5 C4 H4B 109.5
C3 C4 H4A 109.5
C5 C4 H4A 109.5
H4B C4 H4A 108.1
C6 C5 C4 112.5(3)
C6 C5 H5B 109.1
C4 C5 H5B 109.1
C6 C5 H5A 109.1
C4 C5 H5A 109.1
H5B C5 H5A 107.8
O1 C6 O7 110.1(2)
O1 C6 C11 105.7(3)
O7 C6 C11 110.4(2)
O1 C6 C5 110.9(3)
O7 C6 C5 105.7(2)
C11 C6 C5 114.2(3)
O7 C8 C16 104.9(2)
O7 C8 C9 111.3(2)
C16 C8 C9 114.1(2)
O7 C8 H13 108.8
C16 C8 H13 108.8
C9 C8 H13 108.8
C15 C9 C8 113.0(3)
C15 C9 C10 111.7(3)
C8 C9 C10 109.1(3)
C15 C9 H9 107.6
C8 C9 H9 107.6
C10 C9 H9 107.6
C11 C10 C9 112.0(3)
C11 C10 H10A 109.2
C9 C10 H10A 109.2
C11 C10 H10B 109.2
C9 C10 H10B 109.2
H10A C10 H10B 107.9
C6 C11 C10 112.5(3)
C6 C11 H11A 109.1
C10 C11 H11A 109.1
C6 C11 H11B 109.1
C10 C11 H11B 109.1
H11A C11 H11B 107.8
C13 C12 C2 177.8(4)
C12 C13 H13 180.0
C3 C14 H14B 109.5
C3 C14 H14A 109.5
H14B C14 H14A 109.5
C3 C14 H14C 109.5
H14B C14 H14C 109.5
H14A C14 H14C 109.5
C9' C15' H15E 109.5
C9' C15' H15D 109.5
H15E C15' H15D 109.5
C9' C15' H15C 109.5
H15E C15' H15C 109.5
H15D C15' H15C 109.5
C9 C15 H15B 109.5
C9 C15 H15A 109.5
H15B C15 H15A 109.5
C9 C15 H15C 109.5
H15B C15 H15C 109.5
H15A C15 H15C 109.5
C17 C16 C8 113.9(2)
C17 C16 H16B 108.8
C8 C16 H16B 108.8
C17 C16 H16A 108.8
C8 C16 H16A 108.8
H16B C16 H16A 107.7
O2 C17 C16 114.0(3)
O2 C17 H17B 108.8
C16 C17 H17B 108.8
O2 C17 H17A 108.8
C16 C17 H17A 108.8
H17B C17 H17A 107.7
C6 O1 C2 114.6(2)
C17 O2 H3 109.5
C6 O7 C8 115.7(2)

loop_
_geom_bond_atom_site_label_1
_geom_bond_atom_site_label_2
_geom_bond_distance
C2' O1' 1.441(3)
C2' C12' 1.477(4)
C2' C3' 1.529(4)
C2' H2' 0.9800
C3' C4' 1.519(4)
C3' C14' 1.523(4)
C3' H3' 0.9800
C4' C5' 1.518(4)
C4' H4'B 0.9700
C4' H4'A 0.9700
C5' C6' 1.525(4)
C5' H5'B 0.9700
C5' H5'A 0.9700
C6' O1' 1.421(3)
C6' O7' 1.426(3)
C6' C11' 1.506(4)
C8' O7' 1.446(3)
C8' C9' 1.514(4)
C8' C16' 1.524(4)
C8' H8' 0.9800
C9' C10' 1.511(5)
C9' C15' 1.547(5)
C9' H9' 0.9800
C10' C11' 1.520(4)
C10' H10C 0.9700
C10' H10D 0.9700
C11' H11D 0.9700
C11' H11C 0.9700
C12' C13' 1.163(4)
C13' H13' 0.9300
C14' H14F 0.9600
C14' H14E 0.9600
C14' H14D 0.9600
C16' C17' 1.512(4)
C16' H16C 0.9700
C16' H16D 0.9700
C17' O2' 1.429(3)
C17' H17D 0.9700
C17' H17C 0.9700
O2' HO2' 0.8200
C2 O1 1.439(3)
C2 C12 1.470(4)
C2 C3 1.522(4)
C2 H2 0.9800
C3 C4 1.519(5)
C3 C14 1.526(4)
C3 H3 0.9800
C4 C5 1.524(5)
C4 H4B 0.9700
C4 H4A 0.9700
C5 C6 1.515(4)
C5 H5B 0.9700
C5 H5A 0.9700
C6 O1 1.427(3)
C6 O7 1.428(3)
C6 C11 1.503(4)
C8 O7 1.444(3)
C8 C16 1.517(4)
C8 C9 1.524(4)
C8 H13 0.9800
C9 C15 1.506(5)
C9 C10 1.531(4)
C9 H9 0.9800
C10 C11 1.506(5)
C10 H10A 0.9700
C10 H10B 0.9700
C11 H11A 0.9700
C11 H11B 0.9700
C12 C13 1.167(4)
C13 H13 0.9300
C14 H14B 0.9600
C14 H14A 0.9600
C14 H14C 0.9600
C15' H15E 0.9600
C15' H15D 0.9600
C15' H15C 0.9600
C15 H15B 0.9600
C15 H15A 0.9600
C15 H15C 0.9600
C16 C17 1.508(4)
C16 H16B 0.9700
C16 H16A 0.9700
C17 O2 1.385(3)
C17 H17B 0.9700
C17 H17A 0.9700
O2 H3 0.8200

loop_
_geom_torsion_atom_site_label_1
_geom_torsion_atom_site_label_2
_geom_torsion_atom_site_label_3
_geom_torsion_atom_site_label_4
_geom_torsion
O1' C2' C3' C4' -56.5(3)
C12' C2' C3' C4' -175.4(2)
O1' C2' C3' C14' 68.9(3)
C12' C2' C3' C14' -50.0(3)
C14' C3' C4' C5' -72.2(3)
C2' C3' C4' C5' 53.5(3)
C3' C4' C5' C6' -53.2(3)
C4' C5' C6' O1' 52.9(3)
C4' C5' C6' O7' -66.9(3)
C4' C5' C6' C11' 172.1(2)
O7' C8' C9' C10' -51.8(3)
C16' C8' C9' C10' -170.5(2)
O7' C8' C9' C15' -174.4(3)
C16' C8' C9' C15' 67.0(3)
C8' C9' C10' C11' 50.0(3)
C15' C9' C10' C11' 172.9(3)
O1' C6' C11' C10' -64.5(3)
O7' C6' C11' C10' 54.7(3)
C5' C6' C11' C10' 174.1(3)
C9' C10' C11' C6' -51.5(3)
O1' C2' C12' C13' -139(14)
C3' C2' C12' C13' -16(14)
O7' C8' C16' C17' 49.2(3)
C9' C8' C16' C17' 170.2(2)
C8' C16' C17' O2' 60.3(3)
O7' C6' O1' C2' 59.8(3)
C11' C6' O1' C2' 178.2(2)
C5' C6' O1' C2' -57.5(3)
C12' C2' O1' C6' -176.1(2)
C3' C2' O1' C6' 61.0(3)
O1' C6' O7' C8' 55.2(3)
C11' C6' O7' C8' -61.2(3)
C5' C6' O7' C8' 174.7(2)
C9' C8' O7' C6' 59.8(3)
C16' C8' O7' C6' -176.9(2)
O1 C2 C3 C4 -58.6(3)
C12 C2 C3 C4 -179.1(3)
O1 C2 C3 C14 67.0(3)
C12 C2 C3 C14 -53.5(4)
C2 C3 C4 C5 55.4(3)
C14 C3 C4 C5 -69.7(4)
C3 C4 C5 C6 -52.7(4)
C4 C5 C6 O1 49.9(3)
C4 C5 C6 O7 -69.4(3)
C4 C5 C6 C11 169.1(3)
O7 C8 C9 C15 -178.1(3)
C16 C8 C9 C15 63.4(4)
O7 C8 C9 C10 -53.2(3)
C16 C8 C9 C10 -171.7(3)
C15 C9 C10 C11 177.4(3)
C8 C9 C10 C11 51.7(4)
O1 C6 C11 C10 -67.1(3)
O7 C6 C11 C10 52.0(4)
C5 C6 C11 C10 170.8(3)
C9 C10 C11 C6 -52.1(4)
O1 C2 C12 C13 -166(10)
C3 C2 C12 C13 -43(10)
O7 C8 C16 C17 54.6(3)
C9 C8 C16 C17 176.6(3)
C8 C16 C17 O2 -179.8(3)
O7 C6 O1 C2 62.9(3)
C11 C6 O1 C2 -178.0(2)
C5 C6 O1 C2 -53.7(3)
C12 C2 O1 C6 -175.8(2)
C3 C2 O1 C6 59.8(3)
O1 C6 O7 C8 60.4(3)
C11 C6 O7 C8 -55.8(3)
C5 C6 O7 C8 -179.7(2)
C16 C8 O7 C6 -178.4(2)
C9 C8 O7 C6 57.7(3)

loop_
_cod_related_entry_id
_cod_related_entry_database
_cod_related_entry_code
1 ChemSpider 9486281
